data_7155635
loop_
_publ_author_name
'Del Grosso, Alessandro'
'Galanopoulos, Lavrentis-Dimitrios'
'Chiu, Cookson K. C.'
'Clarkson, Guy J.'
'O&#x2032; Connor, Peter B.'
'Wills, Martin'

_publ_section_title
;
 Strained alkynes derived from 2,2&#x2032;-dihydroxy-1,1&#x2032;-biaryls;
 synthesis and copper-free cycloaddition with azides
;
_journal_name_full 'Org. Biomol. Chem.'
_journal_paper_doi 10.1039/C7OB00991G
_journal_year 2017
_chemical_absolute_configuration rmad
_chemical_formula_moiety 'C24 H16 O2'
_chemical_formula_sum 'C24 H16 O2'
_chemical_formula_weight 336.37
_space_group_crystal_system hexagonal
_space_group_IT_number 169
_space_group_name_Hall 'P 61'
_space_group_name_H-M_alt 'P 61'
_symmetry_space_group_name_Hall 'P 61'
_symmetry_space_group_name_H-M 'P 61'
_atom_sites_solution_hydrogens geom
_atom_sites_solution_primary direct
_audit_creation_date 2015-07-22
_audit_creation_method
;
Olex2 1.2
(compiled 2015.01.26 svn.r3151 for OlexSys, GUI svn.r4998)
;
_audit_update_record
;
2016-11-04 deposited with the CCDC.
2017-05-08 downloaded from the CCDC.
;
_cell_angle_alpha 90
_cell_angle_beta 90
_cell_angle_gamma 120
_cell_formula_units_Z 18
_cell_length_a 13.54378(8)
_cell_length_b 13.54378(8)
_cell_length_c 48.3660(3)
_cell_measurement_reflns_used 28020
_cell_measurement_temperature 150(2)
_cell_measurement_theta_max 77.7950
_cell_measurement_theta_min 3.6410
_cell_volume 7683.35(8)
_computing_cell_refinement
'CrysAlisPro, Agilent Technologies, Version 1.171.37.35 (release 13-08-2014 CrysAlis171 .NET) (compiled Aug 13 2014,18:06:01)'
_computing_data_collection
'CrysAlisPro, Agilent Technologies, Version 1.171.37.35 (release 13-08-2014 CrysAlis171 .NET) (compiled Aug 13 2014,18:06:01)'
_computing_data_reduction
'CrysAlisPro, Agilent Technologies, Version 1.171.37.35 (release 13-08-2014 CrysAlis171 .NET) (compiled Aug 13 2014,18:06:01)'
_computing_molecular_graphics 'Olex2 (Dolomanov et al., 2009)'
_computing_publication_material 'Olex2 (Dolomanov et al., 2009)'
_computing_structure_refinement 'ShelXL (Sheldrick, 2008)'
_computing_structure_solution 'XS (Sheldrick, 2008)'
_diffrn_ambient_temperature 150(2)
_diffrn_detector 'CCD plate'
_diffrn_detector_area_resol_mean 5.1417
_diffrn_detector_type Ruby
_diffrn_measured_fraction_theta_full 1.000
_diffrn_measured_fraction_theta_max 0.999
_diffrn_measurement_details
;
#__ type_ start__ end____ width___ exp.time_
  1 omega  -49.00   32.00   0.7500   20.0000
omega____ theta____ kappa____ phi______ frames
    -      -41.7109   38.0000   60.0000 108

#__ type_ start__ end____ width___ exp.time_
  2 omega  -96.00    3.00   0.7500   20.0000
omega____ theta____ kappa____ phi______ frames
    -      -41.7109  125.0000 -150.0000 132

#__ type_ start__ end____ width___ exp.time_
  3 omega -111.00  -81.75   0.7500   20.0000
omega____ theta____ kappa____ phi______ frames
    -      -41.7109  -57.0000  -30.0000 39

#__ type_ start__ end____ width___ exp.time_
  4 omega  -38.00   26.50   0.7500   20.0000
omega____ theta____ kappa____ phi______ frames
    -      -41.7109   38.0000    0.0000 86

#__ type_ start__ end____ width___ exp.time_
  5 omega -115.00  -16.00   0.7500   20.0000
omega____ theta____ kappa____ phi______ frames
    -      -41.7109  -57.0000  -90.0000 132

#__ type_ start__ end____ width___ exp.time_
  6 omega  -70.00  -16.00   0.7500   20.0000
omega____ theta____ kappa____ phi______ frames
    -      -41.7109  -57.0000  -30.0000 72

#__ type_ start__ end____ width___ exp.time_
  7 omega   38.00   82.25   0.7500   80.0000
omega____ theta____ kappa____ phi______ frames
    -      114.0000  -30.0000 -150.0000 59

#__ type_ start__ end____ width___ exp.time_
  8 omega   41.00   96.50   0.7500   80.0000
omega____ theta____ kappa____ phi______ frames
    -      114.0000  -45.0000  120.0000 74

#__ type_ start__ end____ width___ exp.time_
  9 omega   89.00  146.00   0.7500   80.0000
omega____ theta____ kappa____ phi______ frames
    -      114.0000  -77.0000  -60.0000 76

#__ type_ start__ end____ width___ exp.time_
 10 omega   39.50  116.00   0.7500   80.0000
omega____ theta____ kappa____ phi______ frames
    -      114.0000 -111.0000  120.0000 102

#__ type_ start__ end____ width___ exp.time_
 11 omega   41.00   90.50   0.7500   80.0000
omega____ theta____ kappa____ phi______ frames
    -      114.0000  -30.0000   60.0000 66

#__ type_ start__ end____ width___ exp.time_
 12 omega   87.00  167.25   0.7500   80.0000
omega____ theta____ kappa____ phi______ frames
    -      114.0000   61.0000 -120.0000 107

#__ type_ start__ end____ width___ exp.time_
 13 omega   94.00  178.00   0.7500   80.0000
omega____ theta____ kappa____ phi______ frames
    -      114.0000   45.0000   30.0000 112

#__ type_ start__ end____ width___ exp.time_
 14 omega  112.00  166.00   0.7500   80.0000
omega____ theta____ kappa____ phi______ frames
    -      114.0000  111.0000   90.0000 72

#__ type_ start__ end____ width___ exp.time_
 15 omega   54.50   92.00   0.7500   80.0000
omega____ theta____ kappa____ phi______ frames
    -      114.0000 -111.0000  -60.0000 50
;
_diffrn_measurement_device 'four-circle diffractometer'
_diffrn_measurement_device_type 'Xcalibur, Ruby, Gemini'
_diffrn_measurement_method '\w scans'
_diffrn_orient_matrix_UB_11 -0.0618576000
_diffrn_orient_matrix_UB_12 0.0213464000
_diffrn_orient_matrix_UB_13 -0.0239960000
_diffrn_orient_matrix_UB_21 0.0452656000
_diffrn_orient_matrix_UB_22 -0.0558343000
_diffrn_orient_matrix_UB_23 -0.0202768000
_diffrn_orient_matrix_UB_31 -0.1066615000
_diffrn_orient_matrix_UB_32 -0.1169032000
_diffrn_orient_matrix_UB_33 0.0053029000
_diffrn_radiation_monochromator graphite
_diffrn_radiation_probe x-ray
_diffrn_radiation_type CuK\a
_diffrn_radiation_wavelength 1.54178
_diffrn_reflns_av_R_equivalents 0.0357
_diffrn_reflns_av_unetI/netI 0.0233
_diffrn_reflns_Laue_measured_fraction_full 1.000
_diffrn_reflns_Laue_measured_fraction_max 0.999
_diffrn_reflns_limit_h_max 14
_diffrn_reflns_limit_h_min -17
_diffrn_reflns_limit_k_max 15
_diffrn_reflns_limit_k_min -17
_diffrn_reflns_limit_l_max 60
_diffrn_reflns_limit_l_min -59
_diffrn_reflns_number 42875
_diffrn_reflns_point_group_measured_fraction_full 1.000
_diffrn_reflns_point_group_measured_fraction_max 0.996
_diffrn_reflns_theta_full 67.679
_diffrn_reflns_theta_max 77.962
_diffrn_reflns_theta_min 3.655
_diffrn_source 'Enhance (Cu) X-ray Source'
_exptl_absorpt_coefficient_mu 0.650
_exptl_absorpt_correction_T_max 1.00000
_exptl_absorpt_correction_T_min 0.35792
_exptl_absorpt_correction_type multi-scan
_exptl_absorpt_process_details
'CrysAlisPro, Agilent Technologies, Version 1.171.37.35 (release 13-08-2014 CrysAlis171 .NET) (compiled Aug 13 2014,18:06:01) Empirical absorption correction using spherical harmonics, implemented in SCALE3 ABSPACK scaling algorithm. Empirical absorption correction using spherical harmonics, implemented in SCALE3 ABSPACK scaling algorithm.'
_exptl_crystal_colour colourless
_exptl_crystal_colour_primary colourless
_exptl_crystal_density_diffrn 1.309
_exptl_crystal_description block
_exptl_crystal_F_000 3168
_exptl_crystal_size_max 0.5
_exptl_crystal_size_mid 0.2
_exptl_crystal_size_min 0.14
_refine_diff_density_max 0.192
_refine_diff_density_min -0.211
_refine_diff_density_rms 0.048
_refine_ls_abs_structure_details
;
 Flack x determined using 4938 quotients [(I+)-(I-)]/[(I+)+(I-)]
 (Parsons, Flack and Wagner, Acta Cryst. B69 (2013) 249-259).
;
_refine_ls_abs_structure_Flack 0.07(5)
_refine_ls_extinction_method none
_refine_ls_goodness_of_fit_ref 1.041
_refine_ls_hydrogen_treatment constr
_refine_ls_matrix_type full
_refine_ls_number_parameters 704
_refine_ls_number_reflns 10592
_refine_ls_number_restraints 1
_refine_ls_restrained_S_all 1.041
_refine_ls_R_factor_all 0.0318
_refine_ls_R_factor_gt 0.0315
_refine_ls_shift/su_max 0.000
_refine_ls_shift/su_mean 0.000
_refine_ls_structure_factor_coef Fsqd
_refine_ls_weighting_details 'w=1/[\s^2^(Fo^2^)+(0.0636P)^2^+0.1283P] where P=(Fo^2^+2Fc^2^)/3'
_refine_ls_weighting_scheme calc
_refine_ls_wR_factor_gt 0.0829
_refine_ls_wR_factor_ref 0.0830
_reflns_Friedel_coverage 0.970
_reflns_Friedel_fraction_full 1.000
_reflns_Friedel_fraction_max 0.993
_reflns_number_gt 10491
_reflns_number_total 10592
_reflns_threshold_expression 'I > 2\s(I)'
_cod_data_source_file c7ob00991g2.cif
_cod_data_source_block adg1
_cod_original_cell_volume 7683.33(10)
_cod_database_code 7155635
_chemical_oxdiff_formula 'C20 H20 O2'
_shelx_space_group_comment
;
The symmetry employed for this shelxl refinement is uniquely defined
by the following loop, which should always be used as a source of
symmetry information in preference to the above space-group names.
They are only intended as comments.
;
_reflns_odcompleteness_completeness 99.91
_reflns_odcompleteness_iscentric 1
_reflns_odcompleteness_theta 74.33
_olex2_refinement_description
;
1. Twinned data refinement
 Scales: 0.3330(14) 0.6670(14)
2. Fixed Uiso
 At 1.2 times of:
  All C(H) groups, All C(H,H) groups
3.a Secondary CH2 refined with riding coordinates:
 C302(H30A,H30B), C305(H30C,H30D), C202(H20A,H20B), C205(H20C,H20D), C102(H10A,
 H10B), C105(H10C,H10D)
3.b Aromatic/amide H refined with riding coordinates:
 C308(H308), C309(H309), C311(H311), C312(H312), C313(H313), C314(H314),
 C319(H319), C320(H320), C321(H321), C322(H322), C324(H324), C325(H325),
 C208(H208), C209(H209), C211(H211), C212(H212), C213(H213), C214(H214),
 C219(H219), C220(H220), C221(H221), C222(H222), C224(H224), C225(H225),
 C108(H108), C109(H109), C111(H111), C112(H112), C113(H113), C114(H114),
 C119(H119), C120(H120), C121(H121), C122(H122), C124(H124), C125(H125)
;
_shelx_shelxl_version_number 2014/7
_olex2_submission_special_instructions 'No special instructions were received'

loop_
_space_group_symop_operation_xyz
'x, y, z'
'x-y, x, z+1/6'
'-y, x-y, z+1/3'
'-x, -y, z+1/2'
'-x+y, -x, z+2/3'
'y, -x+y, z+5/6'

loop_
_atom_site_label
_atom_site_type_symbol
_atom_site_fract_x
_atom_site_fract_y
_atom_site_fract_z
_atom_site_U_iso_or_equiv
_atom_site_adp_type
_atom_site_occupancy
_atom_site_site_symmetry_order
_atom_site_calc_flag
_atom_site_refinement_flags_posn
O301 O 0.83475(15) 0.25427(15) -0.15282(3) 0.0270(4) Uani 1 1 d .
C302 C 0.8592(2) 0.1616(2) -0.15283(6) 0.0324(5) Uani 1 1 d .
H30A H 0.8479 0.1284 -0.1716 0.039 Uiso 1 1 calc R
H30B H 0.8074 0.1010 -0.1399 0.039 Uiso 1 1 calc R
C303 C 0.9782(2) 0.2083(2) -0.14410(6) 0.0320(5) Uani 1 1 d .
C304 C 1.0721(3) 0.2685(2) -0.13541(6) 0.0326(5) Uani 1 1 d .
C305 C 1.1807(2) 0.3645(3) -0.12618(6) 0.0337(6) Uani 1 1 d .
H30C H 1.2065 0.3432 -0.1092 0.040 Uiso 1 1 calc R
H30D H 1.2394 0.3843 -0.1406 0.040 Uiso 1 1 calc R
O306 O 1.16652(14) 0.46147(16) -0.12067(3) 0.0259(3) Uani 1 1 d .
C307 C 1.1341(2) 0.5006(2) -0.14379(5) 0.0242(4) Uani 1 1 d .
C308 C 1.2192(2) 0.5684(2) -0.16325(5) 0.0284(5) Uani 1 1 d .
H308 H 1.2948 0.5821 -0.1611 0.034 Uiso 1 1 calc R
C309 C 1.1924(2) 0.6141(2) -0.18516(5) 0.0302(5) Uani 1 1 d .
H309 H 1.2502 0.6611 -0.1980 0.036 Uiso 1 1 calc R
C310 C 1.0795(2) 0.5925(2) -0.18907(5) 0.0264(5) Uani 1 1 d .
C311 C 1.0496(3) 0.6385(2) -0.21187(5) 0.0354(6) Uani 1 1 d .
H311 H 1.1062 0.6848 -0.2250 0.042 Uiso 1 1 calc R
C312 C 0.9410(3) 0.6173(3) -0.21516(5) 0.0418(7) Uani 1 1 d .
H312 H 0.9222 0.6486 -0.2305 0.050 Uiso 1 1 calc R
C313 C 0.8561(3) 0.5488(3) -0.19577(5) 0.0366(6) Uani 1 1 d .
H313 H 0.7803 0.5340 -0.1982 0.044 Uiso 1 1 calc R
C314 C 0.8820(2) 0.5035(2) -0.17343(5) 0.0280(5) Uani 1 1 d .
H314 H 0.8239 0.4575 -0.1606 0.034 Uiso 1 1 calc R
C315 C 0.9942(2) 0.52433(19) -0.16931(4) 0.0219(4) Uani 1 1 d .
C316 C 1.02436(19) 0.47900(18) -0.14616(4) 0.0202(4) Uani 1 1 d .
C317 C 0.93884(19) 0.4173(2) -0.12387(4) 0.0205(4) Uani 1 1 d .
C318 C 0.9477(2) 0.4749(2) -0.09841(4) 0.0232(4) Uani 1 1 d .
C319 C 1.0354(2) 0.5881(2) -0.09351(5) 0.0272(5) Uani 1 1 d .
H319 H 1.0902 0.6284 -0.1075 0.033 Uiso 1 1 calc R
C320 C 1.0424(3) 0.6407(2) -0.06864(5) 0.0345(6) Uani 1 1 d .
H320 H 1.1011 0.7173 -0.0658 0.041 Uiso 1 1 calc R
C321 C 0.9638(3) 0.5822(3) -0.04744(6) 0.0397(6) Uani 1 1 d .
H321 H 0.9709 0.6186 -0.0302 0.048 Uiso 1 1 calc R
C322 C 0.8777(3) 0.4738(3) -0.05154(5) 0.0394(6) Uani 1 1 d .
H322 H 0.8240 0.4355 -0.0372 0.047 Uiso 1 1 calc R
C323 C 0.8666(2) 0.4168(2) -0.07700(5) 0.0297(5) Uani 1 1 d .
C324 C 0.7788(2) 0.3018(3) -0.08148(6) 0.0377(6) Uani 1 1 d .
H324 H 0.7252 0.2618 -0.0672 0.045 Uiso 1 1 calc R
C325 C 0.7709(2) 0.2490(2) -0.10596(5) 0.0338(6) Uani 1 1 d .
H325 H 0.7120 0.1724 -0.1087 0.041 Uiso 1 1 calc R
C326 C 0.8500(2) 0.3074(2) -0.12733(5) 0.0252(5) Uani 1 1 d .
O201 O 0.49190(14) 0.61490(15) -0.14626(4) 0.0273(3) Uani 1 1 d .
C202 C 0.4868(2) 0.5071(2) -0.14166(6) 0.0333(5) Uani 1 1 d .
H20A H 0.4597 0.4600 -0.1586 0.040 Uiso 1 1 calc R
H20B H 0.4324 0.4652 -0.1265 0.040 Uiso 1 1 calc R
C203 C 0.6006(2) 0.5275(2) -0.13426(6) 0.0313(5) Uani 1 1 d .
C204 C 0.6967(2) 0.5652(2) -0.12700(5) 0.0311(5) Uani 1 1 d .
C205 C 0.8161(2) 0.6435(2) -0.11986(6) 0.0316(5) Uani 1 1 d .
H20C H 0.8335 0.6244 -0.1014 0.038 Uiso 1 1 calc R
H20D H 0.8670 0.6373 -0.1336 0.038 Uiso 1 1 calc R
O206 O 0.83382(15) 0.75819(15) -0.11976(3) 0.0269(3) Uani 1 1 d .
C207 C 0.80764(19) 0.7926(2) -0.14441(5) 0.0248(4) Uani 1 1 d .
C208 C 0.8807(2) 0.8160(3) -0.16743(5) 0.0375(6) Uani 1 1 d .
H208 H 0.9418 0.8005 -0.1664 0.045 Uiso 1 1 calc R
C209 C 0.8640(2) 0.8602(3) -0.19087(5) 0.0411(7) Uani 1 1 d .
H209 H 0.9125 0.8741 -0.2063 0.049 Uiso 1 1 calc R
C210 C 0.7749(2) 0.8861(2) -0.19265(5) 0.0323(6) Uani 1 1 d .
C211 C 0.7590(3) 0.9378(3) -0.21658(5) 0.0432(7) Uani 1 1 d .
H211 H 0.8095 0.9560 -0.2318 0.052 Uiso 1 1 calc R
C212 C 0.6735(3) 0.9616(3) -0.21799(6) 0.0467(8) Uani 1 1 d .
H212 H 0.6643 0.9963 -0.2341 0.056 Uiso 1 1 calc R
C213 C 0.5974(3) 0.9348(2) -0.19546(6) 0.0407(6) Uani 1 1 d .
H213 H 0.5382 0.9529 -0.1964 0.049 Uiso 1 1 calc R
C214 C 0.6087(2) 0.8827(2) -0.17227(5) 0.0306(5) Uani 1 1 d .
H214 H 0.5556 0.8627 -0.1576 0.037 Uiso 1 1 calc R
C215 C 0.6983(2) 0.8585(2) -0.17011(4) 0.0248(5) Uani 1 1 d .
C216 C 0.71545(19) 0.80838(19) -0.14566(4) 0.0214(4) Uani 1 1 d .
C217 C 0.6343(2) 0.7797(2) -0.12205(4) 0.0207(4) Uani 1 1 d .
C218 C 0.6648(2) 0.8551(2) -0.09898(4) 0.0216(4) Uani 1 1 d .
C219 C 0.7750(2) 0.9526(2) -0.09624(5) 0.0276(5) Uani 1 1 d .
H219 H 0.8312 0.9680 -0.1099 0.033 Uiso 1 1 calc R
C220 C 0.8014(3) 1.0246(2) -0.07421(5) 0.0365(6) Uani 1 1 d .
H220 H 0.8755 1.0895 -0.0727 0.044 Uiso 1 1 calc R
C221 C 0.7180(3) 1.0026(3) -0.05353(6) 0.0409(6) Uani 1 1 d .
H221 H 0.7364 1.0532 -0.0383 0.049 Uiso 1 1 calc R
C222 C 0.6133(3) 0.9103(3) -0.05543(5) 0.0343(6) Uani 1 1 d .
H222 H 0.5590 0.8960 -0.0413 0.041 Uiso 1 1 calc R
C223 C 0.5822(2) 0.8339(2) -0.07799(4) 0.0260(5) Uani 1 1 d .
C224 C 0.4715(2) 0.7388(2) -0.08076(5) 0.0302(5) Uani 1 1 d .
H224 H 0.4154 0.7254 -0.0672 0.036 Uiso 1 1 calc R
C225 C 0.4437(2) 0.6657(2) -0.10261(5) 0.0299(5) Uani 1 1 d .
H225 H 0.3694 0.6010 -0.1039 0.036 Uiso 1 1 calc R
C226 C 0.5258(2) 0.6865(2) -0.12329(4) 0.0228(4) Uani 1 1 d .
O101 O 0.15782(15) -0.04200(16) -0.14864(4) 0.0291(4) Uani 1 1 d .
C102 C 0.1480(3) -0.1517(2) -0.14376(6) 0.0374(6) Uani 1 1 d .
H10A H 0.1284 -0.1957 -0.1612 0.045 Uiso 1 1 calc R
H10B H 0.0865 -0.1953 -0.1302 0.045 Uiso 1 1 calc R
C103 C 0.2571(3) -0.1345(2) -0.13308(6) 0.0371(6) Uani 1 1 d .
C104 C 0.3500(3) -0.0979(3) -0.12400(6) 0.0376(6) Uani 1 1 d .
C105 C 0.4669(3) -0.0218(3) -0.11435(6) 0.0375(6) Uani 1 1 d .
H10C H 0.4770 -0.0447 -0.0956 0.045 Uiso 1 1 calc R
H10D H 0.5219 -0.0267 -0.1269 0.045 Uiso 1 1 calc R
O106 O 0.48709(15) 0.09336(17) -0.11381(3) 0.0304(4) Uani 1 1 d .
C107 C 0.4734(2) 0.1332(2) -0.13910(5) 0.0280(5) Uani 1 1 d .
C108 C 0.5582(2) 0.1623(3) -0.15954(6) 0.0399(6) Uani 1 1 d .
H108 H 0.6206 0.1506 -0.1561 0.048 Uiso 1 1 calc R
C109 C 0.5503(2) 0.2072(3) -0.18415(6) 0.0447(7) Uani 1 1 d .
H109 H 0.6074 0.2262 -0.1978 0.054 Uiso 1 1 calc R
C110 C 0.4584(2) 0.2258(2) -0.18951(5) 0.0343(6) Uani 1 1 d .
C111 C 0.4478(3) 0.2716(3) -0.21513(5) 0.0436(7) Uani 1 1 d .
H111 H 0.5038 0.2903 -0.2291 0.052 Uiso 1 1 calc R
C112 C 0.3590(3) 0.2890(3) -0.21988(6) 0.0454(8) Uani 1 1 d .
H112 H 0.3524 0.3183 -0.2372 0.055 Uiso 1 1 calc R
C113 C 0.2763(3) 0.2636(2) -0.19915(5) 0.0375(6) Uani 1 1 d .
H113 H 0.2159 0.2786 -0.2024 0.045 Uiso 1 1 calc R
C114 C 0.2822(2) 0.2175(2) -0.17439(5) 0.0285(5) Uani 1 1 d .
H114 H 0.2250 0.1993 -0.1608 0.034 Uiso 1 1 calc R
C115 C 0.3730(2) 0.1967(2) -0.16896(4) 0.0245(5) Uani 1 1 d .
C116 C 0.3816(2) 0.1480(2) -0.14339(4) 0.0222(4) Uani 1 1 d .
C117 C 0.29220(19) 0.1172(2) -0.12179(4) 0.0210(4) Uani 1 1 d .
C118 C 0.3175(2) 0.1864(2) -0.09761(5) 0.0228(4) Uani 1 1 d .
C119 C 0.4275(2) 0.2808(2) -0.09267(5) 0.0299(5) Uani 1 1 d .
H119 H 0.4858 0.3016 -0.1061 0.036 Uiso 1 1 calc R
C120 C 0.4506(3) 0.3427(2) -0.06861(6) 0.0411(6) Uani 1 1 d .
H120 H 0.5247 0.4060 -0.0656 0.049 Uiso 1 1 calc R
C121 C 0.3655(3) 0.3133(3) -0.04844(6) 0.0461(7) Uani 1 1 d .
H121 H 0.3830 0.3551 -0.0316 0.055 Uiso 1 1 calc R
C122 C 0.2584(3) 0.2252(3) -0.05290(5) 0.0387(6) Uani 1 1 d .
H122 H 0.2012 0.2073 -0.0393 0.046 Uiso 1 1 calc R
C123 C 0.2302(2) 0.1593(2) -0.07759(5) 0.0274(5) Uani 1 1 d .
C124 C 0.1195(2) 0.0675(2) -0.08269(5) 0.0316(5) Uani 1 1 d .
H124 H 0.0601 0.0519 -0.0699 0.038 Uiso 1 1 calc R
C125 C 0.0963(2) 0.0008(2) -0.10560(5) 0.0289(5) Uani 1 1 d .
H125 H 0.0218 -0.0618 -0.1085 0.035 Uiso 1 1 calc R
C126 C 0.1842(2) 0.0257(2) -0.12498(5) 0.0239(4) Uani 1 1 d .

loop_
_atom_site_aniso_label
_atom_site_aniso_U_11
_atom_site_aniso_U_22
_atom_site_aniso_U_33
_atom_site_aniso_U_23
_atom_site_aniso_U_13
_atom_site_aniso_U_12
O301 0.0251(8) 0.0265(8) 0.0240(8) -0.0018(6) -0.0043(6) 0.0089(7)
C302 0.0320(13) 0.0251(12) 0.0343(12) -0.0027(9) -0.0044(10) 0.0099(10)
C303 0.0375(14) 0.0282(12) 0.0331(12) -0.0028(10) -0.0025(10) 0.0186(11)
C304 0.0378(14) 0.0311(13) 0.0361(13) -0.0003(10) -0.0017(11) 0.0226(12)
C305 0.0273(13) 0.0388(14) 0.0419(15) -0.0019(11) -0.0066(10) 0.0217(12)
O306 0.0230(8) 0.0307(9) 0.0238(8) 0.0000(6) -0.0032(6) 0.0133(7)
C307 0.0249(11) 0.0250(10) 0.0208(10) -0.0021(8) -0.0012(8) 0.0110(9)
C308 0.0212(11) 0.0301(12) 0.0294(11) -0.0030(9) 0.0026(9) 0.0093(10)
C309 0.0336(12) 0.0263(11) 0.0229(10) 0.0017(9) 0.0092(9) 0.0091(10)
C310 0.0375(13) 0.0231(11) 0.0180(10) -0.0009(8) 0.0023(9) 0.0148(10)
C311 0.0548(17) 0.0345(13) 0.0215(11) 0.0056(10) 0.0069(11) 0.0258(13)
C312 0.068(2) 0.0518(18) 0.0228(12) 0.0068(11) -0.0020(12) 0.0427(17)
C313 0.0467(16) 0.0524(17) 0.0275(11) 0.0005(11) -0.0036(11) 0.0374(14)
C314 0.0351(13) 0.0337(12) 0.0219(10) -0.0001(9) 0.0006(9) 0.0221(11)
C315 0.0295(11) 0.0201(10) 0.0170(9) -0.0027(8) 0.0008(8) 0.0131(9)
C316 0.0246(10) 0.0200(9) 0.0149(9) -0.0016(7) 0.0018(8) 0.0102(9)
C317 0.0210(10) 0.0274(11) 0.0170(9) 0.0028(8) 0.0001(8) 0.0150(9)
C318 0.0247(11) 0.0314(11) 0.0195(10) 0.0013(8) -0.0007(8) 0.0187(9)
C319 0.0319(12) 0.0310(12) 0.0238(10) -0.0008(9) -0.0045(9) 0.0194(10)
C320 0.0448(15) 0.0356(13) 0.0295(12) -0.0082(10) -0.0087(10) 0.0249(12)
C321 0.0546(18) 0.0535(18) 0.0255(11) -0.0083(11) -0.0040(11) 0.0379(16)
C322 0.0476(16) 0.0590(18) 0.0239(12) 0.0035(11) 0.0094(11) 0.0359(15)
C323 0.0310(12) 0.0408(14) 0.0227(11) 0.0043(10) 0.0051(9) 0.0220(11)
C324 0.0283(12) 0.0499(16) 0.0297(12) 0.0101(11) 0.0107(10) 0.0157(12)
C325 0.0213(11) 0.0367(14) 0.0322(12) 0.0056(10) 0.0016(9) 0.0062(10)
C326 0.0216(11) 0.0304(11) 0.0228(10) 0.0004(9) -0.0025(8) 0.0124(9)
O201 0.0244(8) 0.0277(8) 0.0264(8) -0.0026(7) -0.0048(6) 0.0105(7)
C202 0.0256(12) 0.0251(12) 0.0422(14) -0.0011(10) -0.0027(10) 0.0075(10)
C203 0.0309(13) 0.0239(11) 0.0375(13) -0.0015(10) -0.0024(10) 0.0125(10)
C204 0.0323(13) 0.0282(12) 0.0361(13) -0.0024(9) -0.0021(10) 0.0177(11)
C205 0.0297(12) 0.0365(13) 0.0365(12) -0.0058(11) -0.0046(10) 0.0226(11)
O206 0.0244(8) 0.0313(9) 0.0257(8) -0.0052(6) -0.0060(6) 0.0144(7)
C207 0.0204(10) 0.0232(11) 0.0239(10) -0.0035(8) -0.0006(8) 0.0059(9)
C208 0.0229(11) 0.0515(16) 0.0336(13) -0.0052(11) 0.0026(9) 0.0152(11)
C209 0.0298(13) 0.0534(17) 0.0238(10) -0.0002(10) 0.0118(10) 0.0087(12)
C210 0.0322(13) 0.0293(12) 0.0200(10) -0.0008(9) -0.0024(9) 0.0038(10)
C211 0.0473(16) 0.0390(15) 0.0191(10) 0.0056(10) -0.0011(11) 0.0035(13)
C212 0.067(2) 0.0310(14) 0.0244(11) 0.0075(10) -0.0136(13) 0.0112(14)
C213 0.0588(18) 0.0310(13) 0.0332(13) -0.0053(10) -0.0183(12) 0.0232(13)
C214 0.0429(14) 0.0285(12) 0.0222(10) -0.0042(9) -0.0059(9) 0.0191(12)
C215 0.0313(12) 0.0195(10) 0.0173(9) -0.0036(8) -0.0033(8) 0.0079(9)
C216 0.0245(10) 0.0195(10) 0.0162(9) -0.0037(8) -0.0008(8) 0.0079(8)
C217 0.0253(11) 0.0260(11) 0.0155(9) 0.0028(8) 0.0004(8) 0.0164(9)
C218 0.0287(11) 0.0254(11) 0.0162(9) 0.0031(8) 0.0004(8) 0.0177(10)
C219 0.0340(13) 0.0287(12) 0.0212(9) -0.0003(9) -0.0009(9) 0.0164(11)
C220 0.0433(15) 0.0325(13) 0.0311(12) -0.0069(10) -0.0024(11) 0.0170(12)
C221 0.0583(18) 0.0423(15) 0.0253(12) -0.0099(11) 0.0009(11) 0.0277(15)
C222 0.0482(16) 0.0443(15) 0.0201(10) 0.0018(10) 0.0052(10) 0.0304(13)
C223 0.0372(12) 0.0325(12) 0.0174(9) 0.0058(8) 0.0033(9) 0.0241(10)
C224 0.0326(12) 0.0401(13) 0.0236(10) 0.0101(9) 0.0114(9) 0.0225(11)
C225 0.0233(11) 0.0335(12) 0.0292(11) 0.0078(9) 0.0044(9) 0.0113(10)
C226 0.0250(11) 0.0274(11) 0.0188(9) 0.0013(8) -0.0022(8) 0.0152(9)
O101 0.0278(8) 0.0292(8) 0.0272(8) -0.0037(7) -0.0048(6) 0.0119(7)
C102 0.0348(14) 0.0274(13) 0.0453(15) -0.0049(11) -0.0075(11) 0.0119(11)
C103 0.0470(16) 0.0285(12) 0.0387(13) -0.0056(10) -0.0067(12) 0.0211(12)
C104 0.0495(16) 0.0376(14) 0.0363(12) -0.0060(11) -0.0091(12) 0.0298(13)
C105 0.0409(15) 0.0529(16) 0.0340(13) -0.0061(12) -0.0090(11) 0.0348(14)
O106 0.0291(9) 0.0437(10) 0.0234(8) -0.0045(7) -0.0054(6) 0.0221(8)
C107 0.0239(11) 0.0375(13) 0.0200(10) -0.0042(9) -0.0014(8) 0.0134(10)
C108 0.0245(12) 0.0629(19) 0.0320(13) -0.0052(12) 0.0005(10) 0.0214(13)
C109 0.0265(12) 0.064(2) 0.0286(12) 0.0001(12) 0.0129(10) 0.0110(13)
C110 0.0332(13) 0.0362(14) 0.0210(11) 0.0013(9) 0.0030(9) 0.0080(11)
C111 0.0524(17) 0.0420(16) 0.0204(11) 0.0073(10) 0.0076(11) 0.0115(13)
C112 0.076(2) 0.0323(14) 0.0213(11) 0.0066(10) -0.0027(13) 0.0219(15)
C113 0.0562(17) 0.0321(13) 0.0302(13) -0.0044(10) -0.0116(11) 0.0264(13)
C114 0.0370(13) 0.0265(11) 0.0234(10) -0.0029(9) -0.0039(9) 0.0169(10)
C115 0.0288(11) 0.0222(11) 0.0159(9) -0.0019(8) -0.0027(8) 0.0078(9)
C116 0.0222(10) 0.0251(10) 0.0170(9) -0.0028(8) -0.0009(8) 0.0100(9)
C117 0.0237(10) 0.0258(11) 0.0170(9) 0.0045(8) 0.0011(8) 0.0150(9)
C118 0.0275(11) 0.0243(10) 0.0199(10) 0.0044(8) 0.0025(8) 0.0155(9)
C119 0.0352(13) 0.0269(12) 0.0248(10) 0.0012(9) -0.0001(9) 0.0136(11)
C120 0.0469(16) 0.0320(14) 0.0361(13) -0.0079(11) -0.0034(12) 0.0135(13)
C121 0.066(2) 0.0416(16) 0.0320(13) -0.0127(12) 0.0010(13) 0.0282(15)
C122 0.0550(18) 0.0482(17) 0.0241(11) 0.0008(11) 0.0085(11) 0.0342(15)
C123 0.0369(12) 0.0318(12) 0.0222(10) 0.0052(9) 0.0045(9) 0.0237(11)
C124 0.0304(12) 0.0426(14) 0.0280(11) 0.0141(10) 0.0123(9) 0.0229(11)
C125 0.0227(11) 0.0305(12) 0.0290(11) 0.0078(9) 0.0038(9) 0.0099(9)
C126 0.0233(10) 0.0258(11) 0.0234(10) 0.0017(8) -0.0008(8) 0.0129(9)

loop_
_atom_type_symbol
_atom_type_description
_atom_type_scat_dispersion_real
_atom_type_scat_dispersion_imag
_atom_type_scat_source
C C 0.0181 0.0091 'International Tables Vol C Tables 4.2.6.8 and 6.1.1.4'
H H 0.0000 0.0000 'International Tables Vol C Tables 4.2.6.8 and 6.1.1.4'
O O 0.0492 0.0322 'International Tables Vol C Tables 4.2.6.8 and 6.1.1.4'

loop_
_geom_angle_atom_site_label_1
_geom_angle_atom_site_label_2
_geom_angle_atom_site_label_3
_geom_angle
C326 O301 C302 114.19(19)
O301 C302 H30A 110.2
O301 C302 H30B 110.2
O301 C302 C303 107.7(2)
H30A C302 H30B 108.5
C303 C302 H30A 110.2
C303 C302 H30B 110.2
C304 C303 C302 164.0(3)
C303 C304 C305 165.9(3)
C304 C305 H30C 109.8
C304 C305 H30D 109.8
H30C C305 H30D 108.2
O306 C305 C304 109.4(2)
O306 C305 H30C 109.8
O306 C305 H30D 109.8
C307 O306 C305 114.01(19)
O306 C307 C308 118.0(2)
C316 C307 O306 119.9(2)
C316 C307 C308 121.9(2)
C307 C308 H308 120.1
C309 C308 C307 119.7(2)
C309 C308 H308 120.1
C308 C309 H309 119.5
C308 C309 C310 120.9(2)
C310 C309 H309 119.5
C309 C310 C311 121.8(2)
C309 C310 C315 119.0(2)
C311 C310 C315 119.2(2)
C310 C311 H311 119.6
C312 C311 C310 120.9(3)
C312 C311 H311 119.6
C311 C312 H312 120.0
C311 C312 C313 120.0(2)
C313 C312 H312 120.0
C312 C313 H313 119.7
C314 C313 C312 120.7(3)
C314 C313 H313 119.7
C313 C314 H314 119.6
C313 C314 C315 120.8(2)
C315 C314 H314 119.6
C310 C315 C316 119.3(2)
C314 C315 C310 118.5(2)
C314 C315 C316 122.2(2)
C307 C316 C315 119.1(2)
C307 C316 C317 121.0(2)
C315 C316 C317 119.8(2)
C318 C317 C316 119.1(2)
C326 C317 C316 122.0(2)
C326 C317 C318 118.9(2)
C319 C318 C317 122.1(2)
C319 C318 C323 118.3(2)
C323 C318 C317 119.5(2)
C318 C319 H319 119.6
C320 C319 C318 120.7(2)
C320 C319 H319 119.6
C319 C320 H320 119.7
C319 C320 C321 120.7(3)
C321 C320 H320 119.7
C320 C321 H321 119.9
C322 C321 C320 120.2(3)
C322 C321 H321 119.9
C321 C322 H322 119.5
C321 C322 C323 120.9(3)
C323 C322 H322 119.5
C318 C323 C324 118.9(2)
C322 C323 C318 119.1(3)
C322 C323 C324 121.9(2)
C323 C324 H324 119.7
C325 C324 C323 120.7(2)
C325 C324 H324 119.7
C324 C325 H325 119.9
C324 C325 C326 120.3(3)
C326 C325 H325 119.9
O301 C326 C325 119.0(2)
C317 C326 O301 119.3(2)
C317 C326 C325 121.6(2)
C226 O201 C202 114.44(19)
O201 C202 H20A 109.8
O201 C202 H20B 109.8
O201 C202 C203 109.4(2)
H20A C202 H20B 108.2
C203 C202 H20A 109.8
C203 C202 H20B 109.8
C204 C203 C202 166.9(3)
C203 C204 C205 163.0(3)
C204 C205 H20C 110.1
C204 C205 H20D 110.1
H20C C205 H20D 108.4
O206 C205 C204 107.9(2)
O206 C205 H20C 110.1
O206 C205 H20D 110.1
C207 O206 C205 115.08(18)
O206 C207 C208 118.8(2)
C216 C207 O206 119.7(2)
C216 C207 C208 121.4(2)
C207 C208 H208 119.9
C209 C208 C207 120.3(3)
C209 C208 H208 119.9
C208 C209 H209 119.6
C208 C209 C210 120.8(2)
C210 C209 H209 119.6
C209 C210 C211 121.9(3)
C209 C210 C215 119.2(2)
C215 C210 C211 118.9(3)
C210 C211 H211 119.4
C212 C211 C210 121.2(3)
C212 C211 H211 119.4
C211 C212 H212 120.0
C211 C212 C213 120.0(3)
C213 C212 H212 120.0
C212 C213 H213 119.8
C214 C213 C212 120.4(3)
C214 C213 H213 119.8
C213 C214 H214 119.7
C213 C214 C215 120.6(3)
C215 C214 H214 119.7
C210 C215 C216 119.1(2)
C214 C215 C210 118.9(2)
C214 C215 C216 122.1(2)
C207 C216 C215 119.0(2)
C207 C216 C217 122.3(2)
C215 C216 C217 118.6(2)
C218 C217 C216 119.9(2)
C226 C217 C216 120.9(2)
C226 C217 C218 118.9(2)
C217 C218 C223 119.6(2)
C219 C218 C217 122.1(2)
C219 C218 C223 118.2(2)
C218 C219 H219 119.5
C220 C219 C218 121.0(2)
C220 C219 H219 119.5
C219 C220 H220 120.0
C219 C220 C221 120.1(3)
C221 C220 H220 120.0
C220 C221 H221 119.9
C222 C221 C220 120.3(2)
C222 C221 H221 119.9
C221 C222 H222 119.3
C221 C222 C223 121.5(2)
C223 C222 H222 119.3
C222 C223 C218 119.0(2)
C224 C223 C218 118.9(2)
C224 C223 C222 122.2(2)
C223 C224 H224 119.4
C225 C224 C223 121.1(2)
C225 C224 H224 119.4
C224 C225 H225 120.1
C224 C225 C226 119.9(2)
C226 C225 H225 120.1
O201 C226 C225 118.2(2)
C217 C226 O201 120.1(2)
C217 C226 C225 121.6(2)
C126 O101 C102 113.79(19)
O101 C102 H10A 109.9
O101 C102 H10B 109.9
O101 C102 C103 109.1(2)
H10A C102 H10B 108.3
C103 C102 H10A 109.9
C103 C102 H10B 109.9
C104 C103 C102 166.3(3)
C103 C104 C105 163.8(3)
C104 C105 H10C 110.0
C104 C105 H10D 110.0
H10C C105 H10D 108.3
O106 C105 C104 108.7(2)
O106 C105 H10C 110.0
O106 C105 H10D 110.0
C107 O106 C105 114.52(19)
O106 C107 C108 118.5(2)
C116 C107 O106 119.9(2)
C116 C107 C108 121.5(2)
C107 C108 H108 120.0
C109 C108 C107 120.1(3)
C109 C108 H108 120.0
C108 C109 H109 119.6
C108 C109 C110 120.8(2)
C110 C109 H109 119.6
C109 C110 C111 121.8(3)
C109 C110 C115 119.3(2)
C115 C110 C111 118.9(3)
C110 C111 H111 119.5
C112 C111 C110 121.0(3)
C112 C111 H111 119.5
C111 C112 H112 119.9
C111 C112 C113 120.1(3)
C113 C112 H112 119.9
C112 C113 H113 119.6
C114 C113 C112 120.8(3)
C114 C113 H113 119.6
C113 C114 H114 119.8
C113 C114 C115 120.4(3)
C115 C114 H114 119.8
C110 C115 C116 119.2(2)
C114 C115 C110 118.8(2)
C114 C115 C116 122.0(2)
C107 C116 C115 119.1(2)
C107 C116 C117 121.4(2)
C115 C116 C117 119.5(2)
C118 C117 C116 119.6(2)
C126 C117 C116 121.5(2)
C126 C117 C118 118.8(2)
C119 C118 C117 121.9(2)
C119 C118 C123 118.7(2)
C123 C118 C117 119.3(2)
C118 C119 H119 119.7
C120 C119 C118 120.6(3)
C120 C119 H119 119.7
C119 C120 H120 119.7
C119 C120 C121 120.6(3)
C121 C120 H120 119.7
C120 C121 H121 119.9
C122 C121 C120 120.2(3)
C122 C121 H121 119.9
C121 C122 H122 119.4
C121 C122 C123 121.2(3)
C123 C122 H122 119.4
C122 C123 C118 118.6(2)
C124 C123 C118 119.2(2)
C124 C123 C122 122.2(2)
C123 C124 H124 119.4
C125 C124 C123 121.2(2)
C125 C124 H124 119.4
C124 C125 H125 120.3
C124 C125 C126 119.5(2)
C126 C125 H125 120.3
O101 C126 C125 118.5(2)
C117 C126 O101 119.4(2)
C117 C126 C125 121.9(2)

loop_
_geom_bond_atom_site_label_1
_geom_bond_atom_site_label_2
_geom_bond_distance
O301 C302 1.449(3)
O301 C326 1.390(3)
C302 H30A 0.9900
C302 H30B 0.9900
C302 C303 1.469(4)
C303 C304 1.193(4)
C304 C305 1.463(4)
C305 H30C 0.9900
C305 H30D 0.9900
C305 O306 1.444(3)
O306 C307 1.399(3)
C307 C308 1.414(3)
C307 C316 1.369(3)
C308 H308 0.9500
C308 C309 1.365(4)
C309 H309 0.9500
C309 C310 1.418(4)
C310 C311 1.422(4)
C310 C315 1.426(3)
C311 H311 0.9500
C311 C312 1.359(5)
C312 H312 0.9500
C312 C313 1.413(4)
C313 H313 0.9500
C313 C314 1.372(3)
C314 H314 0.9500
C314 C315 1.414(4)
C315 C316 1.431(3)
C316 C317 1.495(3)
C317 C318 1.431(3)
C317 C326 1.378(3)
C318 C319 1.414(4)
C318 C323 1.426(3)
C319 H319 0.9500
C319 C320 1.377(3)
C320 H320 0.9500
C320 C321 1.403(4)
C321 H321 0.9500
C321 C322 1.358(5)
C322 H322 0.9500
C322 C323 1.421(4)
C323 C324 1.426(4)
C324 H324 0.9500
C324 C325 1.360(4)
C325 H325 0.9500
C325 C326 1.412(3)
O201 C202 1.444(3)
O201 C226 1.393(3)
C202 H20A 0.9900
C202 H20B 0.9900
C202 C203 1.469(4)
C203 C204 1.189(4)
C204 C205 1.464(4)
C205 H20C 0.9900
C205 H20D 0.9900
C205 O206 1.449(3)
O206 C207 1.389(3)
C207 C208 1.416(3)
C207 C216 1.369(3)
C208 H208 0.9500
C208 C209 1.354(4)
C209 H209 0.9500
C209 C210 1.417(4)
C210 C211 1.424(4)
C210 C215 1.420(3)
C211 H211 0.9500
C211 C212 1.350(5)
C212 H212 0.9500
C212 C213 1.417(5)
C213 H213 0.9500
C213 C214 1.374(4)
C214 H214 0.9500
C214 C215 1.410(4)
C215 C216 1.439(3)
C216 C217 1.495(3)
C217 C218 1.427(3)
C217 C226 1.379(3)
C218 C219 1.421(4)
C218 C223 1.430(3)
C219 H219 0.9500
C219 C220 1.366(4)
C220 H220 0.9500
C220 C221 1.424(4)
C221 H221 0.9500
C221 C222 1.346(5)
C222 H222 0.9500
C222 C223 1.414(3)
C223 C224 1.412(4)
C224 H224 0.9500
C224 C225 1.366(4)
C225 H225 0.9500
C225 C226 1.415(3)
O101 C102 1.443(3)
O101 C126 1.396(3)
C102 H10A 0.9900
C102 H10B 0.9900
C102 C103 1.470(4)
C103 C104 1.183(4)
C104 C105 1.467(4)
C105 H10C 0.9900
C105 H10D 0.9900
C105 O106 1.443(4)
O106 C107 1.386(3)
C107 C108 1.413(3)
C107 C116 1.370(3)
C108 H108 0.9500
C108 C109 1.364(4)
C109 H109 0.9500
C109 C110 1.412(5)
C110 C111 1.425(4)
C110 C115 1.423(3)
C111 H111 0.9500
C111 C112 1.355(5)
C112 H112 0.9500
C112 C113 1.412(5)
C113 H113 0.9500
C113 C114 1.371(3)
C114 H114 0.9500
C114 C115 1.417(4)
C115 C116 1.433(3)
C116 C117 1.492(3)
C117 C118 1.430(3)
C117 C126 1.374(3)
C118 C119 1.416(4)
C118 C123 1.427(3)
C119 H119 0.9500
C119 C120 1.376(4)
C120 H120 0.9500
C120 C121 1.407(5)
C121 H121 0.9500
C121 C122 1.357(5)
C122 H122 0.9500
C122 C123 1.424(4)
C123 C124 1.410(4)
C124 H124 0.9500
C124 C125 1.363(4)
C125 H125 0.9500
C125 C126 1.417(3)

loop_
_geom_torsion_atom_site_label_1
_geom_torsion_atom_site_label_2
_geom_torsion_atom_site_label_3
_geom_torsion_atom_site_label_4
_geom_torsion
O301 C302 C303 C304 11.2(12)
C302 O301 C326 C317 110.6(3)
C302 O301 C326 C325 -72.0(3)
C302 C303 C304 C305 -21(2)
C303 C304 C305 O306 19.3(13)
C304 C305 O306 C307 -61.6(3)
C305 O306 C307 C308 -78.6(3)
C305 O306 C307 C316 105.5(2)
O306 C307 C308 C309 -175.9(2)
O306 C307 C316 C315 177.1(2)
O306 C307 C316 C317 2.1(3)
C307 C308 C309 C310 -1.5(4)
C307 C316 C317 C318 72.6(3)
C307 C316 C317 C326 -109.1(3)
C308 C307 C316 C315 1.3(3)
C308 C307 C316 C317 -173.7(2)
C308 C309 C310 C311 -179.5(2)
C308 C309 C310 C315 1.6(4)
C309 C310 C311 C312 -179.6(3)
C309 C310 C315 C314 180.0(2)
C309 C310 C315 C316 -0.3(3)
C310 C311 C312 C313 0.1(4)
C310 C315 C316 C307 -1.1(3)
C310 C315 C316 C317 173.9(2)
C311 C310 C315 C314 1.0(3)
C311 C310 C315 C316 -179.3(2)
C311 C312 C313 C314 0.3(5)
C312 C313 C314 C315 0.1(4)
C313 C314 C315 C310 -0.7(4)
C313 C314 C315 C316 179.6(2)
C314 C315 C316 C307 178.6(2)
C314 C315 C316 C317 -6.4(3)
C315 C310 C311 C312 -0.7(4)
C315 C316 C317 C318 -102.3(2)
C315 C316 C317 C326 76.0(3)
C316 C307 C308 C309 0.0(4)
C316 C317 C318 C319 -0.6(3)
C316 C317 C318 C323 -180.0(2)
C316 C317 C326 O301 -4.0(3)
C316 C317 C326 C325 178.7(2)
C317 C318 C319 C320 -179.1(2)
C317 C318 C323 C322 178.5(2)
C317 C318 C323 C324 0.4(3)
C318 C317 C326 O301 174.4(2)
C318 C317 C326 C325 -3.0(3)
C318 C319 C320 C321 1.2(4)
C318 C323 C324 C325 -1.3(4)
C319 C318 C323 C322 -0.9(4)
C319 C318 C323 C324 -178.9(2)
C319 C320 C321 C322 -1.9(4)
C320 C321 C322 C323 1.2(5)
C321 C322 C323 C318 0.1(4)
C321 C322 C323 C324 178.1(3)
C322 C323 C324 C325 -179.3(3)
C323 C318 C319 C320 0.2(3)
C323 C324 C325 C326 0.1(4)
C324 C325 C326 O301 -175.2(3)
C324 C325 C326 C317 2.1(4)
C326 O301 C302 C303 -58.9(3)
C326 C317 C318 C319 -179.0(2)
C326 C317 C318 C323 1.6(3)
O201 C202 C203 C204 19.9(15)
C202 O201 C226 C217 104.8(2)
C202 O201 C226 C225 -79.8(3)
C202 C203 C204 C205 -21(2)
C203 C204 C205 O206 10.0(11)
C204 C205 O206 C207 -57.4(3)
C205 O206 C207 C208 -72.0(3)
C205 O206 C207 C216 111.0(3)
O206 C207 C208 C209 -173.6(3)
O206 C207 C216 C215 171.7(2)
O206 C207 C216 C217 -5.7(3)
C207 C208 C209 C210 1.3(5)
C207 C216 C217 C218 78.2(3)
C207 C216 C217 C226 -107.9(2)
C208 C207 C216 C215 -5.2(3)
C208 C207 C216 C217 177.4(2)
C208 C209 C210 C211 176.9(3)
C208 C209 C210 C215 -3.9(4)
C209 C210 C211 C212 179.7(3)
C209 C210 C215 C214 -178.8(2)
C209 C210 C215 C216 2.0(4)
C210 C211 C212 C213 -0.2(5)
C210 C215 C216 C207 2.4(3)
C210 C215 C216 C217 180.0(2)
C211 C210 C215 C214 0.4(4)
C211 C210 C215 C216 -178.7(2)
C211 C212 C213 C214 -1.2(4)
C212 C213 C214 C215 2.2(4)
C213 C214 C215 C210 -1.7(4)
C213 C214 C215 C216 177.3(2)
C214 C215 C216 C207 -176.7(2)
C214 C215 C216 C217 0.9(3)
C215 C210 C211 C212 0.5(4)
C215 C216 C217 C218 -99.3(2)
C215 C216 C217 C226 74.6(3)
C216 C207 C208 C209 3.4(4)
C216 C217 C218 C219 -6.1(3)
C216 C217 C218 C223 172.9(2)
C216 C217 C226 O201 2.7(3)
C216 C217 C226 C225 -172.6(2)
C217 C218 C219 C220 178.8(2)
C217 C218 C223 C222 -179.2(2)
C217 C218 C223 C224 -0.5(3)
C218 C217 C226 O201 176.67(19)
C218 C217 C226 C225 1.4(3)
C218 C219 C220 C221 0.0(4)
C218 C223 C224 C225 1.9(4)
C219 C218 C223 C222 -0.2(3)
C219 C218 C223 C224 178.5(2)
C219 C220 C221 C222 0.6(5)
C220 C221 C222 C223 -1.0(5)
C221 C222 C223 C218 0.8(4)
C221 C222 C223 C224 -177.9(3)
C222 C223 C224 C225 -179.4(2)
C223 C218 C219 C220 -0.2(4)
C223 C224 C225 C226 -1.6(4)
C224 C225 C226 O201 -175.4(2)
C224 C225 C226 C217 -0.1(4)
C226 O201 C202 C203 -61.3(3)
C226 C217 C218 C219 179.9(2)
C226 C217 C218 C223 -1.1(3)
O101 C102 C103 C104 10.8(15)
C102 O101 C126 C117 106.1(3)
C102 O101 C126 C125 -77.1(3)
C102 C103 C104 C105 -11(2)
C103 C104 C105 O106 9.0(13)
C104 C105 O106 C107 -58.7(3)
C105 O106 C107 C108 -74.0(3)
C105 O106 C107 C116 108.7(3)
O106 C107 C108 C109 -176.7(3)
O106 C107 C116 C115 175.7(2)
O106 C107 C116 C117 -2.8(4)
C107 C108 C109 C110 0.3(5)
C107 C116 C117 C118 72.5(3)
C107 C116 C117 C126 -109.8(3)
C108 C107 C116 C115 -1.5(4)
C108 C107 C116 C117 180.0(2)
C108 C109 C110 C111 -179.4(3)
C108 C109 C110 C115 -0.3(5)
C109 C110 C111 C112 -179.9(3)
C109 C110 C115 C114 179.0(3)
C109 C110 C115 C116 -0.7(4)
C110 C111 C112 C113 1.2(5)
C110 C115 C116 C107 1.6(3)
C110 C115 C116 C117 -179.9(2)
C111 C110 C115 C114 -1.8(4)
C111 C110 C115 C116 178.5(2)
C111 C112 C113 C114 -2.3(5)
C112 C113 C114 C115 1.3(4)
C113 C114 C115 C110 0.7(4)
C113 C114 C115 C116 -179.6(2)
C114 C115 C116 C107 -178.1(2)
C114 C115 C116 C117 0.5(3)
C115 C110 C111 C112 0.9(4)
C115 C116 C117 C118 -106.0(2)
C115 C116 C117 C126 71.6(3)
C116 C107 C108 C109 0.6(5)
C116 C117 C118 C119 -3.5(3)
C116 C117 C118 C123 177.4(2)
C116 C117 C126 O101 1.6(3)
C116 C117 C126 C125 -175.1(2)
C117 C118 C119 C120 -177.0(2)
C117 C118 C123 C122 176.6(2)
C117 C118 C123 C124 -2.6(3)
C118 C117 C126 O101 179.3(2)
C118 C117 C126 C125 2.6(3)
C118 C119 C120 C121 0.2(4)
C118 C123 C124 C125 3.6(4)
C119 C118 C123 C122 -2.6(3)
C119 C118 C123 C124 178.2(2)
C119 C120 C121 C122 -2.0(5)
C120 C121 C122 C123 1.5(5)
C121 C122 C123 C118 0.8(4)
C121 C122 C123 C124 -180.0(3)
C122 C123 C124 C125 -175.6(2)
C123 C118 C119 C120 2.1(4)
C123 C124 C125 C126 -1.5(4)
C124 C125 C126 O101 -178.4(2)
C124 C125 C126 C117 -1.7(4)
C126 O101 C102 C103 -60.2(3)
C126 C117 C118 C119 178.8(2)
C126 C117 C118 C123 -0.4(3)

loop_
_twin_individual_id
_twin_individual_mass_fraction_refined
1 0.3330(14)
2 0.6670(14)
